data_4076372
loop_
_publ_author_name
'Kameo, Hajime'
'Ishii, Sho'
'Nakazawa, Hiroshi'

_publ_section_title
;
 Synthesis and Reactivity of Rhodium Complexes Bearing
 [E(o-C6H4PPh2)3]-Type Tetradentate Ligands (E = Si, Ge, and Sn)
;
_journal_issue 6
_journal_name_full Organometallics
_journal_page_first 2212
_journal_paper_doi 10.1021/om2011276
_journal_volume 31
_journal_year 2012
_chemical_formula_moiety 'C55 H42 Ge O P3 Rh'
_chemical_formula_sum 'C55 H42 Ge O P3 Rh'
_chemical_formula_weight 987.30
_space_group_IT_number 14
_symmetry_cell_setting monoclinic
_symmetry_Int_Tables_number 14
_symmetry_space_group_name_Hall '-P 2ybc'
_symmetry_space_group_name_H-M 'P 1 21/c 1'
_cell_angle_alpha 90.00
_cell_angle_beta 98.820(3)
_cell_angle_gamma 90.00
_cell_formula_units_Z 4
_cell_length_a 13.0174(16)
_cell_length_b 17.5299(19)
_cell_length_c 19.907(3)
_cell_measurement_reflns_used 15112
_cell_measurement_temperature 200(2)
_cell_measurement_theta_max 27.4835
_cell_measurement_theta_min 4.0112
_cell_volume 4488.9(10)
_computing_cell_refinement CrystalClear
_computing_data_collection 'CrystalClear (Rigaku, 2001)'
_computing_molecular_graphics 'Ortep-3 for Windows (Farrugia, 1997)'
_computing_publication_material SHELXL97
_computing_structure_refinement 'SHELXL-97 (Sheldrick, 1997)'
_computing_structure_solution 'SIR97 (Altomare <i>et al.</i>,  1999)'
_diffrn_ambient_temperature 200(2)
_diffrn_detector_area_resol_mean 7.32
_diffrn_measured_fraction_theta_full 0.996
_diffrn_measured_fraction_theta_max 0.996
_diffrn_measurement_details
;
scan:
    Number of images: 360
               Slice: -80.0000 - 100.0000
         Image width: 0.5000
            Exp time: 5.0000
       Rotation axis: Phi
               Omega: 0.0000
                 Chi: 0.0000
                 Phi: 0.0000
                 XTD: 35.2602
              2theta: 9.8080
scan:
    Number of images: 100
               Slice: -30.0000 - 20.0000
         Image width: 0.5000
            Exp time: 5.0000
       Rotation axis: Omega
               Omega: 0.0000
                 Chi: 90.0000
                 Phi: 0.0000
                 XTD: 35.2602
              2theta: 9.8080
scan:
    Number of images: 100
               Slice: -30.0000 - 20.0000
         Image width: 0.5000
            Exp time: 5.0000
       Rotation axis: Omega
               Omega: 0.0000
                 Chi: 90.0000
                 Phi: 90.0000
                 XTD: 35.2602
              2theta: 9.8080
scan:
    Number of images: 100
               Slice: -30.0000 - 20.0000
         Image width: 0.5000
            Exp time: 5.0000
       Rotation axis: Omega
               Omega: 0.0000
                 Chi: 90.0000
                 Phi: 180.0000
                 XTD: 35.2602
              2theta: 9.8080

;
_diffrn_measurement_device 'Mercury CCD (2x2 bin mode)'
_diffrn_measurement_device_details 'AFC7: Eulerian 3-circle'
_diffrn_measurement_device_type 'Rigaku/MSC Mercury CCD'
_diffrn_measurement_method '\w or \f'
_diffrn_radiation_detector CCD
_diffrn_radiation_monochromator 'Graphite Monochromator'
_diffrn_radiation_source 'Rotating Anode'
_diffrn_radiation_type MoK\a
_diffrn_radiation_wavelength 0.71070
_diffrn_reflns_av_R_equivalents 0.0724
_diffrn_reflns_av_sigmaI/netI 0.0609
_diffrn_reflns_limit_h_max 13
_diffrn_reflns_limit_h_min -16
_diffrn_reflns_limit_k_max 21
_diffrn_reflns_limit_k_min -22
_diffrn_reflns_limit_l_max 25
_diffrn_reflns_limit_l_min -25
_diffrn_reflns_number 44024
_diffrn_reflns_reduction_process 'Lp corrections applied'
_diffrn_reflns_theta_full 27.48
_diffrn_reflns_theta_max 27.48
_diffrn_reflns_theta_min 4.01
_diffrn_source_current 250.0000
_diffrn_source_power 12.5000
_diffrn_source_voltage 50.0000
_exptl_absorpt_coefficient_mu 1.184
_exptl_absorpt_correction_T_max 0.8424
_exptl_absorpt_correction_T_min 0.7976
_exptl_absorpt_correction_type multi-scan
_exptl_absorpt_process_details '(Jacobson, 1998)'
_exptl_crystal_colour Yellow
_exptl_crystal_density_diffrn 1.461
_exptl_crystal_density_method 'not measured'
_exptl_crystal_description Prism
_exptl_crystal_F_000 2008
_exptl_crystal_preparation 'mounted on the CryoLoop with Palaton oil and placed in N2 stream at 200(2) K'
_exptl_crystal_size_max 0.20
_exptl_crystal_size_mid 0.20
_exptl_crystal_size_min 0.15
_refine_diff_density_max 0.412
_refine_diff_density_min -0.503
_refine_diff_density_rms 0.091
_refine_ls_extinction_method none
_refine_ls_goodness_of_fit_ref 1.251
_refine_ls_hydrogen_treatment constr
_refine_ls_matrix_type full
_refine_ls_number_parameters 550
_refine_ls_number_reflns 10250
_refine_ls_number_restraints 0
_refine_ls_restrained_S_all 1.251
_refine_ls_R_factor_all 0.0814
_refine_ls_R_factor_gt 0.0644
_refine_ls_shift/su_max 0.001
_refine_ls_shift/su_mean 0.000
_refine_ls_structure_factor_coef Fsqd
_refine_ls_weighting_details 'calc w=1/[\s^2^(Fo^2^)+(0.0134P)^2^+7.9777P] where P=(Fo^2^+2Fc^2^)/3'
_refine_ls_weighting_scheme calc
_refine_ls_wR_factor_gt 0.0951
_refine_ls_wR_factor_ref 0.0991
_reflns_number_gt 8983
_reflns_number_total 10250
_reflns_threshold_expression >2sigma(I)
_cod_data_source_file om2011276_si_002.cif
_cod_data_source_block 2
_cod_depositor_comments
;
The following automatic conversions were performed:

'_exptl_absorpt_correction_type' value 'Multi-scan' changed to
'multi-scan' according to
/home/saulius/struct/CIF-dictionaries/cif_core.dic dictionary named
'cif_core.dic' version 2.4.1 from 2010-06-29.

Automatic conversion script
Id: cif_fix_values 1715 2011-07-08 13:25:40Z adriana 
;
_cod_original_cell_volume 4489.0(9)
_cod_original_sg_symbol_H-M P21/c
_cod_database_code 4076372

loop_
_symmetry_equiv_pos_as_xyz
'x, y, z'
'-x, y+1/2, -z+1/2'
'-x, -y, -z'
'x, -y-1/2, z-1/2'

loop_
_atom_site_label
_atom_site_type_symbol
_atom_site_fract_x
_atom_site_fract_y
_atom_site_fract_z
_atom_site_U_iso_or_equiv
_atom_site_adp_type
_atom_site_occupancy
_atom_site_symmetry_multiplicity
_atom_site_calc_flag
_atom_site_refinement_flags
Rh1 Rh 0.25317(2) 0.138403(15) 0.724872(14) 0.01473(7) Uani 1 1 d .
C1 C 0.2395(3) 0.2293(2) 0.7736(2) 0.0293(9) Uani 1 1 d .
O1 O 0.2335(3) 0.2853(2) 0.8013(2) 0.0645(12) Uani 1 1 d .
Ge1 Ge 0.28169(3) 0.02554(2) 0.66233(2) 0.01760(10) Uani 1 1 d .
P1 P 0.30567(8) 0.19267(5) 0.62988(5) 0.0197(2) Uani 1 1 d .
C2 C 0.2718(3) 0.0533(2) 0.56617(19) 0.0235(8) Uani 1 1 d .
C3 C 0.2506(4) 0.0025(2) 0.5120(2) 0.0324(10) Uani 1 1 d .
H3A H 0.2502 -0.0509 0.5202 0.039 Uiso 1 1 calc R
C4 C 0.2301(4) 0.0301(3) 0.4460(2) 0.0453(13) Uani 1 1 d .
H4A H 0.2145 -0.0043 0.4090 0.054 Uiso 1 1 calc R
C5 C 0.2325(4) 0.1072(3) 0.4341(2) 0.0465(13) Uani 1 1 d .
H5A H 0.2172 0.1259 0.3888 0.056 Uiso 1 1 calc R
C6 C 0.2569(4) 0.1583(3) 0.4876(2) 0.0353(11) Uani 1 1 d .
H6A H 0.2606 0.2114 0.4787 0.042 Uiso 1 1 calc R
C7 C 0.2760(3) 0.1317(2) 0.5538(2) 0.0258(9) Uani 1 1 d .
C8 C 0.4467(3) 0.2079(2) 0.6377(2) 0.0243(9) Uani 1 1 d .
C9 C 0.5122(4) 0.1559(3) 0.6134(2) 0.0360(11) Uani 1 1 d .
H9A H 0.4842 0.1124 0.5884 0.043 Uiso 1 1 calc R
C10 C 0.6197(4) 0.1677(3) 0.6257(3) 0.0514(14) Uani 1 1 d .
H10A H 0.6644 0.1320 0.6089 0.062 Uiso 1 1 calc R
C11 C 0.6618(4) 0.2298(3) 0.6617(3) 0.0510(14) Uani 1 1 d .
H11A H 0.7350 0.2370 0.6700 0.061 Uiso 1 1 calc R
C12 C 0.5970(4) 0.2817(3) 0.6858(3) 0.0461(13) Uani 1 1 d .
H12A H 0.6254 0.3252 0.7104 0.055 Uiso 1 1 calc R
C13 C 0.4905(4) 0.2706(2) 0.6744(2) 0.0351(10) Uani 1 1 d .
H13A H 0.4465 0.3064 0.6918 0.042 Uiso 1 1 calc R
C14 C 0.2546(3) 0.2866(2) 0.6010(2) 0.0243(9) Uani 1 1 d .
C15 C 0.3060(4) 0.3361(2) 0.5627(2) 0.0324(10) Uani 1 1 d .
H15A H 0.3718 0.3221 0.5515 0.039 Uiso 1 1 calc R
C16 C 0.2624(4) 0.4057(2) 0.5406(3) 0.0423(12) Uani 1 1 d .
H16A H 0.2978 0.4384 0.5138 0.051 Uiso 1 1 calc R
C17 C 0.1688(4) 0.4273(3) 0.5572(3) 0.0461(13) Uani 1 1 d .
H17A H 0.1390 0.4748 0.5419 0.055 Uiso 1 1 calc R
C18 C 0.1177(4) 0.3798(3) 0.5963(3) 0.0550(15) Uani 1 1 d .
H18A H 0.0531 0.3952 0.6085 0.066 Uiso 1 1 calc R
C19 C 0.1599(4) 0.3095(3) 0.6180(3) 0.0415(12) Uani 1 1 d .
H19A H 0.1238 0.2770 0.6446 0.050 Uiso 1 1 calc R
P2 P 0.08515(7) 0.09074(5) 0.70834(5) 0.0179(2) Uani 1 1 d .
C20 C 0.1713(3) -0.0465(2) 0.67615(19) 0.0209(8) Uani 1 1 d .
C21 C 0.1785(3) -0.1255(2) 0.6711(2) 0.0287(9) Uani 1 1 d .
H21A H 0.2375 -0.1475 0.6558 0.034 Uiso 1 1 calc R
C22 C 0.1010(4) -0.1726(2) 0.6881(2) 0.0349(11) Uani 1 1 d .
H22A H 0.1074 -0.2265 0.6853 0.042 Uiso 1 1 calc R
C23 C 0.0152(4) -0.1408(2) 0.7088(3) 0.0387(11) Uani 1 1 d .
H23A H -0.0380 -0.1729 0.7207 0.046 Uiso 1 1 calc R
C24 C 0.0048(3) -0.0620(2) 0.7126(2) 0.0325(10) Uani 1 1 d .
H24A H -0.0561 -0.0407 0.7259 0.039 Uiso 1 1 calc R
C25 C 0.0827(3) -0.0145(2) 0.69719(19) 0.0202(8) Uani 1 1 d .
C26 C 0.0029(3) 0.1246(2) 0.6306(2) 0.0208(8) Uani 1 1 d .
C27 C 0.0110(3) 0.0924(2) 0.5678(2) 0.0285(9) Uani 1 1 d .
H27A H 0.0498 0.0468 0.5659 0.034 Uiso 1 1 calc R
C28 C -0.0364(4) 0.1255(3) 0.5082(2) 0.0352(11) Uani 1 1 d .
H28A H -0.0293 0.1029 0.4658 0.042 Uiso 1 1 calc R
C29 C -0.0940(4) 0.1911(3) 0.5099(2) 0.0405(12) Uani 1 1 d .
H29A H -0.1263 0.2140 0.4688 0.049 Uiso 1 1 calc R
C30 C -0.1045(4) 0.2232(3) 0.5713(2) 0.0392(11) Uani 1 1 d .
H30A H -0.1454 0.2679 0.5726 0.047 Uiso 1 1 calc R
C31 C -0.0558(3) 0.1911(2) 0.6315(2) 0.0294(9) Uani 1 1 d .
H31A H -0.0625 0.2145 0.6736 0.035 Uiso 1 1 calc R
C32 C 0.0014(3) 0.1063(2) 0.7734(2) 0.0233(9) Uani 1 1 d .
C33 C -0.1059(3) 0.0947(2) 0.7614(3) 0.0334(10) Uani 1 1 d .
H33A H -0.1390 0.0811 0.7172 0.040 Uiso 1 1 calc R
C34 C -0.1647(4) 0.1028(3) 0.8137(3) 0.0471(14) Uani 1 1 d .
H34A H -0.2376 0.0943 0.8050 0.057 Uiso 1 1 calc R
C35 C -0.1179(4) 0.1229(3) 0.8777(3) 0.0476(14) Uani 1 1 d .
H35A H -0.1586 0.1280 0.9132 0.057 Uiso 1 1 calc R
C36 C -0.0125(4) 0.1357(3) 0.8907(3) 0.0439(12) Uani 1 1 d .
H36A H 0.0195 0.1501 0.9350 0.053 Uiso 1 1 calc R
C37 C 0.0472(3) 0.1274(2) 0.8388(2) 0.0291(9) Uani 1 1 d .
H37A H 0.1200 0.1363 0.8479 0.035 Uiso 1 1 calc R
P3 P 0.38160(7) 0.08038(5) 0.79992(5) 0.0170(2) Uani 1 1 d .
C38 C 0.4204(3) -0.0137(2) 0.6967(2) 0.0212(8) Uani 1 1 d .
C39 C 0.4763(4) -0.0656(2) 0.6628(2) 0.0310(10) Uani 1 1 d .
H39A H 0.4454 -0.0863 0.6204 0.037 Uiso 1 1 calc R
C40 C 0.5765(4) -0.0869(2) 0.6908(3) 0.0380(11) Uani 1 1 d .
H40A H 0.6145 -0.1216 0.6675 0.046 Uiso 1 1 calc R
C41 C 0.6205(3) -0.0573(2) 0.7527(3) 0.0353(11) Uani 1 1 d .
H41A H 0.6890 -0.0720 0.7719 0.042 Uiso 1 1 calc R
C42 C 0.5663(3) -0.0066(2) 0.7872(2) 0.0276(9) Uani 1 1 d .
H42A H 0.5972 0.0128 0.8302 0.033 Uiso 1 1 calc R
C43 C 0.4659(3) 0.0160(2) 0.7588(2) 0.0209(8) Uani 1 1 d .
C44 C 0.3467(3) 0.0134(2) 0.86475(19) 0.0192(8) Uani 1 1 d .
C45 C 0.2454(3) -0.0113(2) 0.8607(2) 0.0263(9) Uani 1 1 d .
H45A H 0.1933 0.0095 0.8271 0.032 Uiso 1 1 calc R
C46 C 0.2187(4) -0.0665(2) 0.9052(2) 0.0356(11) Uani 1 1 d .
H46A H 0.1486 -0.0829 0.9021 0.043 Uiso 1 1 calc R
C47 C 0.2939(4) -0.0974(2) 0.9539(2) 0.0327(10) Uani 1 1 d .
H47A H 0.2758 -0.1354 0.9841 0.039 Uiso 1 1 calc R
C48 C 0.3951(4) -0.0733(2) 0.9585(2) 0.0336(10) Uani 1 1 d .
H48A H 0.4470 -0.0945 0.9921 0.040 Uiso 1 1 calc R
C49 C 0.4217(3) -0.0182(2) 0.9145(2) 0.0302(10) Uani 1 1 d .
H49A H 0.4918 -0.0018 0.9182 0.036 Uiso 1 1 calc R
C50 C 0.4699(3) 0.1468(2) 0.85111(19) 0.0203(8) Uani 1 1 d .
C51 C 0.4389(3) 0.1813(2) 0.9078(2) 0.0278(9) Uani 1 1 d .
H51A H 0.3743 0.1674 0.9211 0.033 Uiso 1 1 calc R
C52 C 0.5007(4) 0.2355(2) 0.9450(2) 0.0354(11) Uani 1 1 d .
H52A H 0.4785 0.2589 0.9833 0.042 Uiso 1 1 calc R
C53 C 0.5956(4) 0.2555(2) 0.9259(3) 0.0392(12) Uani 1 1 d .
H53A H 0.6397 0.2913 0.9521 0.047 Uiso 1 1 calc R
C54 C 0.6250(3) 0.2234(2) 0.8694(3) 0.0384(12) Uani 1 1 d .
H54A H 0.6892 0.2379 0.8560 0.046 Uiso 1 1 calc R
C55 C 0.5626(3) 0.1701(2) 0.8312(2) 0.0303(10) Uani 1 1 d .
H55A H 0.5833 0.1494 0.7913 0.036 Uiso 1 1 calc R

loop_
_atom_site_aniso_label
_atom_site_aniso_U_11
_atom_site_aniso_U_22
_atom_site_aniso_U_33
_atom_site_aniso_U_23
_atom_site_aniso_U_13
_atom_site_aniso_U_12
Rh1 0.01406(14) 0.01426(13) 0.01583(14) -0.00012(12) 0.00218(11) 0.00082(11)
C1 0.021(2) 0.028(2) 0.039(2) -0.013(2) 0.0069(19) 0.0010(17)
O1 0.051(2) 0.045(2) 0.101(3) -0.049(2) 0.021(2) -0.0029(17)
Ge1 0.0195(2) 0.01579(19) 0.0175(2) -0.00110(15) 0.00277(16) 0.00169(15)
P1 0.0202(5) 0.0188(5) 0.0206(5) 0.0039(4) 0.0045(4) 0.0009(4)
C2 0.023(2) 0.032(2) 0.0151(19) -0.0025(16) 0.0033(17) -0.0030(17)
C3 0.041(3) 0.033(2) 0.023(2) -0.0049(18) 0.006(2) -0.004(2)
C4 0.068(4) 0.049(3) 0.020(2) -0.012(2) 0.008(2) -0.014(3)
C5 0.063(4) 0.056(3) 0.019(2) 0.002(2) 0.002(2) -0.010(3)
C6 0.044(3) 0.038(3) 0.024(2) 0.0060(19) 0.006(2) -0.011(2)
C7 0.028(2) 0.028(2) 0.022(2) 0.0027(17) 0.0038(18) -0.0030(17)
C8 0.026(2) 0.026(2) 0.022(2) 0.0097(17) 0.0065(17) 0.0024(16)
C9 0.032(3) 0.036(2) 0.041(3) 0.002(2) 0.008(2) 0.0085(19)
C10 0.027(3) 0.066(4) 0.065(4) 0.008(3) 0.019(3) 0.015(2)
C11 0.024(3) 0.069(4) 0.059(4) 0.020(3) 0.005(2) -0.003(2)
C12 0.029(3) 0.048(3) 0.060(3) 0.007(3) 0.004(2) -0.014(2)
C13 0.032(3) 0.032(2) 0.042(3) -0.001(2) 0.008(2) -0.0027(19)
C14 0.030(2) 0.0202(19) 0.023(2) 0.0049(16) 0.0047(18) -0.0001(16)
C15 0.040(3) 0.023(2) 0.035(3) 0.0068(18) 0.010(2) 0.0033(18)
C16 0.059(3) 0.026(2) 0.042(3) 0.013(2) 0.008(3) 0.005(2)
C17 0.058(4) 0.027(2) 0.050(3) 0.013(2) 0.002(3) 0.013(2)
C18 0.036(3) 0.047(3) 0.084(4) 0.022(3) 0.015(3) 0.018(2)
C19 0.030(3) 0.036(3) 0.060(3) 0.018(2) 0.011(2) 0.011(2)
P2 0.0147(5) 0.0177(5) 0.0210(5) 0.0004(4) 0.0014(4) 0.0010(4)
C20 0.023(2) 0.0176(18) 0.020(2) 0.0002(15) -0.0028(17) -0.0013(15)
C21 0.032(2) 0.020(2) 0.032(2) -0.0036(17) -0.0003(19) 0.0016(17)
C22 0.043(3) 0.0142(19) 0.046(3) -0.0011(19) 0.004(2) -0.0044(18)
C23 0.032(3) 0.027(2) 0.058(3) 0.006(2) 0.006(2) -0.0109(19)
C24 0.023(2) 0.026(2) 0.048(3) 0.002(2) 0.003(2) -0.0032(17)
C25 0.0194(19) 0.0168(18) 0.022(2) -0.0019(15) -0.0039(16) -0.0012(15)
C26 0.0135(18) 0.0203(19) 0.026(2) 0.0038(16) -0.0035(16) 0.0001(14)
C27 0.025(2) 0.028(2) 0.030(2) -0.0007(18) -0.0037(19) 0.0045(17)
C28 0.033(3) 0.043(3) 0.026(2) -0.001(2) -0.007(2) -0.002(2)
C29 0.039(3) 0.043(3) 0.035(3) 0.013(2) -0.010(2) 0.001(2)
C30 0.039(3) 0.035(2) 0.041(3) 0.007(2) -0.003(2) 0.013(2)
C31 0.029(2) 0.030(2) 0.027(2) -0.0024(18) -0.0015(19) 0.0062(18)
C32 0.021(2) 0.0206(19) 0.030(2) 0.0038(16) 0.0091(18) -0.0008(15)
C33 0.026(2) 0.030(2) 0.046(3) -0.001(2) 0.012(2) -0.0014(18)
C34 0.034(3) 0.033(3) 0.082(4) 0.003(3) 0.033(3) 0.001(2)
C35 0.054(3) 0.041(3) 0.059(4) 0.013(3) 0.041(3) 0.008(2)
C36 0.057(3) 0.045(3) 0.034(3) 0.006(2) 0.018(2) 0.016(3)
C37 0.031(2) 0.031(2) 0.027(2) 0.0057(18) 0.0097(19) 0.0082(18)
P3 0.0154(5) 0.0179(4) 0.0172(5) 0.0010(4) 0.0010(4) 0.0014(4)
C38 0.021(2) 0.0172(18) 0.027(2) 0.0029(16) 0.0075(17) 0.0027(15)
C39 0.036(3) 0.026(2) 0.032(2) -0.0004(18) 0.010(2) 0.0062(18)
C40 0.034(3) 0.031(2) 0.052(3) -0.003(2) 0.017(2) 0.013(2)
C41 0.021(2) 0.032(2) 0.053(3) 0.004(2) 0.006(2) 0.0102(18)
C42 0.024(2) 0.025(2) 0.034(2) 0.0030(18) 0.0018(19) 0.0008(16)
C43 0.0193(19) 0.0153(17) 0.028(2) 0.0051(16) 0.0048(17) 0.0014(15)
C44 0.022(2) 0.0164(18) 0.0184(19) -0.0001(15) 0.0017(16) -0.0015(15)
C45 0.025(2) 0.026(2) 0.026(2) 0.0079(17) -0.0011(18) -0.0002(17)
C46 0.032(3) 0.037(2) 0.038(3) 0.011(2) 0.004(2) -0.010(2)
C47 0.049(3) 0.023(2) 0.025(2) 0.0066(17) 0.002(2) -0.0046(19)
C48 0.041(3) 0.028(2) 0.028(2) 0.0072(18) -0.009(2) 0.003(2)
C49 0.026(2) 0.032(2) 0.030(2) 0.0039(19) -0.0043(19) -0.0028(18)
C50 0.0216(19) 0.0140(17) 0.024(2) 0.0032(15) -0.0022(16) -0.0016(15)
C51 0.032(2) 0.026(2) 0.025(2) 0.0021(17) 0.0040(19) -0.0026(18)
C52 0.047(3) 0.025(2) 0.030(2) 0.0001(18) -0.005(2) -0.005(2)
C53 0.040(3) 0.022(2) 0.050(3) 0.004(2) -0.013(2) -0.0054(19)
C54 0.023(2) 0.027(2) 0.065(3) 0.002(2) 0.006(2) -0.0100(18)
C55 0.025(2) 0.025(2) 0.041(3) 0.0019(19) 0.006(2) -0.0029(17)

loop_
_atom_type_symbol
_atom_type_description
_atom_type_scat_dispersion_real
_atom_type_scat_dispersion_imag
_atom_type_scat_source
C C 0.0033 0.0016 'International Tables Vol C Tables 4.2.6.8 and 6.1.1.4'
H H 0.0000 0.0000 'International Tables Vol C Tables 4.2.6.8 and 6.1.1.4'
O O 0.0106 0.0060 'International Tables Vol C Tables 4.2.6.8 and 6.1.1.4'
P P 0.1023 0.0942 'International Tables Vol C Tables 4.2.6.8 and 6.1.1.4'
Ge Ge 0.1547 1.8001 'International Tables Vol C Tables 4.2.6.8 and 6.1.1.4'
Rh Rh -1.1178 0.9187 'International Tables Vol C Tables 4.2.6.8 and 6.1.1.4'

loop_
_geom_angle_atom_site_label_1
_geom_angle_atom_site_label_2
_geom_angle_atom_site_label_3
_geom_angle
C1 Rh1 P3 98.93(14)
C1 Rh1 P1 97.84(14)
P3 Rh1 P1 115.88(4)
C1 Rh1 P2 102.49(13)
P3 Rh1 P2 120.58(4)
P1 Rh1 P2 115.03(4)
C1 Rh1 Ge1 176.29(13)
P3 Rh1 Ge1 79.48(3)
P1 Rh1 Ge1 79.97(3)
P2 Rh1 Ge1 81.18(3)
O1 C1 Rh1 177.3(4)
C38 Ge1 C2 110.37(16)
C38 Ge1 C20 112.39(15)
C2 Ge1 C20 110.88(16)
C38 Ge1 Rh1 108.49(11)
C2 Ge1 Rh1 108.07(12)
C20 Ge1 Rh1 106.43(11)
C14 P1 C8 101.85(18)
C14 P1 C7 104.06(18)
C8 P1 C7 103.53(19)
C14 P1 Rh1 119.15(13)
C8 P1 Rh1 114.04(13)
C7 P1 Rh1 112.44(13)
C3 C2 C7 120.0(4)
C3 C2 Ge1 124.9(3)
C7 C2 Ge1 114.6(3)
C4 C3 C2 119.7(4)
C4 C3 H3A 120.1
C2 C3 H3A 120.1
C5 C4 C3 120.1(4)
C5 C4 H4A 120.0
C3 C4 H4A 120.0
C4 C5 C6 120.6(4)
C4 C5 H5A 119.7
C6 C5 H5A 119.7
C7 C6 C5 120.0(4)
C7 C6 H6A 120.0
C5 C6 H6A 120.0
C6 C7 C2 119.5(4)
C6 C7 P1 124.8(3)
C2 C7 P1 115.7(3)
C9 C8 C13 118.6(4)
C9 C8 P1 122.3(3)
C13 C8 P1 118.8(3)
C8 C9 C10 119.5(5)
C8 C9 H9A 120.2
C10 C9 H9A 120.2
C11 C10 C9 121.3(5)
C11 C10 H10A 119.4
C9 C10 H10A 119.4
C10 C11 C12 119.3(5)
C10 C11 H11A 120.3
C12 C11 H11A 120.3
C11 C12 C13 120.2(5)
C11 C12 H12A 119.9
C13 C12 H12A 119.9
C12 C13 C8 121.1(4)
C12 C13 H13A 119.5
C8 C13 H13A 119.5
C19 C14 C15 118.2(4)
C19 C14 P1 118.4(3)
C15 C14 P1 123.3(3)
C16 C15 C14 120.8(4)
C16 C15 H15A 119.6
C14 C15 H15A 119.6
C17 C16 C15 120.4(4)
C17 C16 H16A 119.8
C15 C16 H16A 119.8
C16 C17 C18 119.7(4)
C16 C17 H17A 120.2
C18 C17 H17A 120.2
C17 C18 C19 120.6(5)
C17 C18 H18A 119.7
C19 C18 H18A 119.7
C14 C19 C18 120.3(4)
C14 C19 H19A 119.9
C18 C19 H19A 119.9
C32 P2 C26 102.32(18)
C32 P2 C25 103.35(17)
C26 P2 C25 102.88(17)
C32 P2 Rh1 119.71(14)
C26 P2 Rh1 114.70(12)
C25 P2 Rh1 111.92(12)
C21 C20 C25 119.1(4)
C21 C20 Ge1 124.8(3)
C25 C20 Ge1 116.0(3)
C22 C21 C20 121.0(4)
C22 C21 H21A 119.5
C20 C21 H21A 119.5
C23 C22 C21 119.3(4)
C23 C22 H22A 120.3
C21 C22 H22A 120.3
C22 C23 C24 120.8(4)
C22 C23 H23A 119.6
C24 C23 H23A 119.6
C25 C24 C23 120.2(4)
C25 C24 H24A 119.9
C23 C24 H24A 119.9
C24 C25 C20 119.4(3)
C24 C25 P2 124.8(3)
C20 C25 P2 115.6(3)
C27 C26 C31 117.9(4)
C27 C26 P2 120.7(3)
C31 C26 P2 120.5(3)
C28 C27 C26 121.2(4)
C28 C27 H27A 119.4
C26 C27 H27A 119.4
C29 C28 C27 120.3(4)
C29 C28 H28A 119.9
C27 C28 H28A 119.9
C30 C29 C28 119.6(4)
C30 C29 H29A 120.2
C28 C29 H29A 120.2
C29 C30 C31 120.6(4)
C29 C30 H30A 119.7
C31 C30 H30A 119.7
C30 C31 C26 120.5(4)
C30 C31 H31A 119.8
C26 C31 H31A 119.8
C33 C32 C37 118.1(4)
C33 C32 P2 123.0(3)
C37 C32 P2 118.8(3)
C34 C33 C32 120.6(5)
C34 C33 H33A 119.7
C32 C33 H33A 119.7
C35 C34 C33 120.3(5)
C35 C34 H34A 119.9
C33 C34 H34A 119.9
C34 C35 C36 120.4(4)
C34 C35 H35A 119.8
C36 C35 H35A 119.8
C35 C36 C37 119.7(5)
C35 C36 H36A 120.1
C37 C36 H36A 120.1
C36 C37 C32 120.9(4)
C36 C37 H37A 119.6
C32 C37 H37A 119.6
C50 P3 C43 105.66(18)
C50 P3 C44 102.44(17)
C43 P3 C44 98.42(16)
C50 P3 Rh1 114.29(12)
C43 P3 Rh1 113.83(13)
C44 P3 Rh1 120.08(13)
C43 C38 C39 119.3(4)
C43 C38 Ge1 115.1(3)
C39 C38 Ge1 125.5(3)
C40 C39 C38 120.5(4)
C40 C39 H39A 119.8
C38 C39 H39A 119.8
C41 C40 C39 119.6(4)
C41 C40 H40A 120.2
C39 C40 H40A 120.2
C40 C41 C42 120.9(4)
C40 C41 H41A 119.6
C42 C41 H41A 119.6
C41 C42 C43 119.8(4)
C41 C42 H42A 120.1
C43 C42 H42A 120.1
C38 C43 C42 119.9(4)
C38 C43 P3 114.9(3)
C42 C43 P3 125.1(3)
C45 C44 C49 118.4(4)
C45 C44 P3 119.5(3)
C49 C44 P3 121.8(3)
C44 C45 C46 120.7(4)
C44 C45 H45A 119.6
C46 C45 H45A 119.6
C47 C46 C45 120.1(4)
C47 C46 H46A 120.0
C45 C46 H46A 120.0
C48 C47 C46 119.8(4)
C48 C47 H47A 120.1
C46 C47 H47A 120.1
C47 C48 C49 120.2(4)
C47 C48 H48A 119.9
C49 C48 H48A 119.9
C48 C49 C44 120.8(4)
C48 C49 H49A 119.6
C44 C49 H49A 119.6
C55 C50 C51 118.5(4)
C55 C50 P3 121.8(3)
C51 C50 P3 119.4(3)
C52 C51 C50 120.9(4)
C52 C51 H51A 119.6
C50 C51 H51A 119.6
C51 C52 C53 119.7(4)
C51 C52 H52A 120.2
C53 C52 H52A 120.2
C54 C53 C52 119.6(4)
C54 C53 H53A 120.2
C52 C53 H53A 120.2
C53 C54 C55 121.0(4)
C53 C54 H54A 119.5
C55 C54 H54A 119.5
C54 C55 C50 120.3(4)
C54 C55 H55A 119.9
C50 C55 H55A 119.9

loop_
_geom_bond_atom_site_label_1
_geom_bond_atom_site_label_2
_geom_bond_distance
Rh1 C1 1.888(4)
Rh1 P3 2.3012(10)
Rh1 P1 2.3118(10)
Rh1 P2 2.3172(10)
Rh1 Ge1 2.3967(5)
C1 O1 1.135(5)
Ge1 C38 1.955(4)
Ge1 C2 1.960(4)
Ge1 C20 1.963(4)
P1 C14 1.835(4)
P1 C8 1.838(4)
P1 C7 1.845(4)
C2 C3 1.394(5)
C2 C7 1.398(5)
C3 C4 1.388(6)
C3 H3A 0.9500
C4 C5 1.373(7)
C4 H4A 0.9500
C5 C6 1.391(6)
C5 H5A 0.9500
C6 C7 1.385(6)
C6 H6A 0.9500
C8 C9 1.385(6)
C8 C13 1.393(6)
C9 C10 1.399(7)
C9 H9A 0.9500
C10 C11 1.371(8)
C10 H10A 0.9500
C11 C12 1.375(7)
C11 H11A 0.9500
C12 C13 1.383(6)
C12 H12A 0.9500
C13 H13A 0.9500
C14 C19 1.387(6)
C14 C15 1.393(6)
C15 C16 1.387(6)
C15 H15A 0.9500
C16 C17 1.363(7)
C16 H16A 0.9500
C17 C18 1.379(7)
C17 H17A 0.9500
C18 C19 1.391(6)
C18 H18A 0.9500
C19 H19A 0.9500
P2 C32 1.837(4)
P2 C26 1.840(4)
P2 C25 1.858(4)
C20 C21 1.394(5)
C20 C25 1.402(5)
C21 C22 1.384(6)
C21 H21A 0.9500
C22 C23 1.368(6)
C22 H22A 0.9500
C23 C24 1.393(6)
C23 H23A 0.9500
C24 C25 1.383(5)
C24 H24A 0.9500
C26 C27 1.390(6)
C26 C31 1.396(5)
C27 C28 1.379(6)
C27 H27A 0.9500
C28 C29 1.376(6)
C28 H28A 0.9500
C29 C30 1.372(7)
C29 H29A 0.9500
C30 C31 1.386(6)
C30 H30A 0.9500
C31 H31A 0.9500
C32 C33 1.395(6)
C32 C37 1.396(6)
C33 C34 1.390(6)
C33 H33A 0.9500
C34 C35 1.371(8)
C34 H34A 0.9500
C35 C36 1.376(7)
C35 H35A 0.9500
C36 C37 1.393(6)
C36 H36A 0.9500
C37 H37A 0.9500
P3 C50 1.832(4)
P3 C43 1.850(4)
P3 C44 1.852(4)
C38 C43 1.389(5)
C38 C39 1.400(5)
C39 C40 1.389(6)
C39 H39A 0.9500
C40 C41 1.377(7)
C40 H40A 0.9500
C41 C42 1.381(6)
C41 H41A 0.9500
C42 C43 1.400(5)
C42 H42A 0.9500
C44 C45 1.378(5)
C44 C49 1.395(5)
C45 C46 1.393(6)
C45 H45A 0.9500
C46 C47 1.377(6)
C46 H46A 0.9500
C47 C48 1.373(6)
C47 H47A 0.9500
C48 C49 1.382(6)
C48 H48A 0.9500
C49 H49A 0.9500
C50 C55 1.388(6)
C50 C51 1.393(6)
C51 C52 1.385(6)
C51 H51A 0.9500
C52 C53 1.391(7)
C52 H52A 0.9500
C53 C54 1.364(7)
C53 H53A 0.9500
C54 C55 1.386(6)
C54 H54A 0.9500
C55 H55A 0.9500

loop_
_geom_torsion_atom_site_label_1
_geom_torsion_atom_site_label_2
_geom_torsion_atom_site_label_3
_geom_torsion_atom_site_label_4
_geom_torsion
P3 Rh1 C1 O1 103(9)
P1 Rh1 C1 O1 -15(9)
P2 Rh1 C1 O1 -132(9)
Ge1 Rh1 C1 O1 39(11)
C1 Rh1 Ge1 C38 43(2)
P3 Rh1 Ge1 C38 -21.95(12)
P1 Rh1 Ge1 C38 96.97(12)
P2 Rh1 Ge1 C38 -145.49(12)
C1 Rh1 Ge1 C2 -77(2)
P3 Rh1 Ge1 C2 -141.63(13)
P1 Rh1 Ge1 C2 -22.71(13)
P2 Rh1 Ge1 C2 94.83(13)
C1 Rh1 Ge1 C20 164(2)
P3 Rh1 Ge1 C20 99.21(12)
P1 Rh1 Ge1 C20 -141.87(12)
P2 Rh1 Ge1 C20 -24.33(12)
C1 Rh1 P1 C14 -33.6(2)
P3 Rh1 P1 C14 -137.53(16)
P2 Rh1 P1 C14 74.18(16)
Ge1 Rh1 P1 C14 149.44(16)
C1 Rh1 P1 C8 86.83(19)
P3 Rh1 P1 C8 -17.11(15)
P2 Rh1 P1 C8 -165.40(14)
Ge1 Rh1 P1 C8 -90.14(14)
C1 Rh1 P1 C7 -155.69(19)
P3 Rh1 P1 C7 100.37(15)
P2 Rh1 P1 C7 -47.92(15)
Ge1 Rh1 P1 C7 27.34(15)
C38 Ge1 C2 C3 83.2(4)
C20 Ge1 C2 C3 -42.0(4)
Rh1 Ge1 C2 C3 -158.3(3)
C38 Ge1 C2 C7 -103.8(3)
C20 Ge1 C2 C7 131.0(3)
Rh1 Ge1 C2 C7 14.7(3)
C7 C2 C3 C4 -2.3(7)
Ge1 C2 C3 C4 170.4(4)
C2 C3 C4 C5 1.1(8)
C3 C4 C5 C6 1.1(8)
C4 C5 C6 C7 -2.1(8)
C5 C6 C7 C2 0.9(7)
C5 C6 C7 P1 -178.2(4)
C3 C2 C7 C6 1.3(6)
Ge1 C2 C7 C6 -172.1(3)
C3 C2 C7 P1 -179.6(3)
Ge1 C2 C7 P1 7.0(4)
C14 P1 C7 C6 21.3(4)
C8 P1 C7 C6 -84.9(4)
Rh1 P1 C7 C6 151.6(4)
C14 P1 C7 C2 -157.8(3)
C8 P1 C7 C2 96.0(3)
Rh1 P1 C7 C2 -27.5(4)
C14 P1 C8 C9 -135.0(4)
C7 P1 C8 C9 -27.2(4)
Rh1 P1 C8 C9 95.3(3)
C14 P1 C8 C13 50.6(4)
C7 P1 C8 C13 158.4(3)
Rh1 P1 C8 C13 -79.0(3)
C13 C8 C9 C10 -0.4(6)
P1 C8 C9 C10 -174.8(4)
C8 C9 C10 C11 0.2(8)
C9 C10 C11 C12 -0.3(8)
C10 C11 C12 C13 0.7(8)
C11 C12 C13 C8 -0.9(7)
C9 C8 C13 C12 0.8(7)
P1 C8 C13 C12 175.4(4)
C8 P1 C14 C19 -151.1(4)
C7 P1 C14 C19 101.5(4)
Rh1 P1 C14 C19 -24.7(4)
C8 P1 C14 C15 29.1(4)
C7 P1 C14 C15 -78.3(4)
Rh1 P1 C14 C15 155.5(3)
C19 C14 C15 C16 -1.6(7)
P1 C14 C15 C16 178.2(4)
C14 C15 C16 C17 1.1(7)
C15 C16 C17 C18 0.3(8)
C16 C17 C18 C19 -1.1(9)
C15 C14 C19 C18 0.8(7)
P1 C14 C19 C18 -179.0(4)
C17 C18 C19 C14 0.5(9)
C1 Rh1 P2 C32 -33.4(2)
P3 Rh1 P2 C32 75.01(15)
P1 Rh1 P2 C32 -138.32(14)
Ge1 Rh1 P2 C32 147.17(15)
C1 Rh1 P2 C26 88.8(2)
P3 Rh1 P2 C26 -162.80(14)
P1 Rh1 P2 C26 -16.12(14)
Ge1 Rh1 P2 C26 -90.64(14)
C1 Rh1 P2 C25 -154.47(19)
P3 Rh1 P2 C25 -46.08(14)
P1 Rh1 P2 C25 100.60(14)
Ge1 Rh1 P2 C25 26.08(13)
C38 Ge1 C20 C21 -36.4(4)
C2 Ge1 C20 C21 87.6(4)
Rh1 Ge1 C20 C21 -155.1(3)
C38 Ge1 C20 C25 138.9(3)
C2 Ge1 C20 C25 -97.0(3)
Rh1 Ge1 C20 C25 20.3(3)
C25 C20 C21 C22 -1.6(6)
Ge1 C20 C21 C22 173.7(3)
C20 C21 C22 C23 1.3(7)
C21 C22 C23 C24 0.3(7)
C22 C23 C24 C25 -1.7(7)
C23 C24 C25 C20 1.4(6)
C23 C24 C25 P2 -173.6(4)
C21 C20 C25 C24 0.2(6)
Ge1 C20 C25 C24 -175.5(3)
C21 C20 C25 P2 175.7(3)
Ge1 C20 C25 P2 0.0(4)
C32 P2 C25 C24 23.3(4)
C26 P2 C25 C24 -82.9(4)
Rh1 P2 C25 C24 153.4(3)
C32 P2 C25 C20 -152.0(3)
C26 P2 C25 C20 101.8(3)
Rh1 P2 C25 C20 -21.8(3)
C32 P2 C26 C27 -149.1(3)
C25 P2 C26 C27 -42.0(4)
Rh1 P2 C26 C27 79.7(3)
C32 P2 C26 C31 41.8(4)
C25 P2 C26 C31 148.8(3)
Rh1 P2 C26 C31 -89.4(3)
C31 C26 C27 C28 0.8(6)
P2 C26 C27 C28 -168.6(3)
C26 C27 C28 C29 -0.7(7)
C27 C28 C29 C30 -0.4(7)
C28 C29 C30 C31 1.4(7)
C29 C30 C31 C26 -1.3(7)
C27 C26 C31 C30 0.3(6)
P2 C26 C31 C30 169.7(3)
C26 P2 C32 C33 37.4(4)
C25 P2 C32 C33 -69.2(4)
Rh1 P2 C32 C33 165.5(3)
C26 P2 C32 C37 -145.6(3)
C25 P2 C32 C37 107.8(3)
Rh1 P2 C32 C37 -17.5(4)
C37 C32 C33 C34 -1.0(6)
P2 C32 C33 C34 176.0(3)
C32 C33 C34 C35 0.5(7)
C33 C34 C35 C36 0.4(7)
C34 C35 C36 C37 -0.6(7)
C35 C36 C37 C32 0.0(7)
C33 C32 C37 C36 0.8(6)
P2 C32 C37 C36 -176.3(3)
C1 Rh1 P3 C50 -29.21(19)
P1 Rh1 P3 C50 74.07(15)
P2 Rh1 P3 C50 -139.52(14)
Ge1 Rh1 P3 C50 147.40(14)
C1 Rh1 P3 C43 -150.74(18)
P1 Rh1 P3 C43 -47.47(14)
P2 Rh1 P3 C43 98.94(13)
Ge1 Rh1 P3 C43 25.86(13)
C1 Rh1 P3 C44 93.10(19)
P1 Rh1 P3 C44 -163.62(14)
P2 Rh1 P3 C44 -17.21(14)
Ge1 Rh1 P3 C44 -90.29(14)
C2 Ge1 C38 C43 133.5(3)
C20 Ge1 C38 C43 -102.1(3)
Rh1 Ge1 C38 C43 15.3(3)
C2 Ge1 C38 C39 -43.9(4)
C20 Ge1 C38 C39 80.4(4)
Rh1 Ge1 C38 C39 -162.2(3)
C43 C38 C39 C40 -0.4(6)
Ge1 C38 C39 C40 177.0(3)
C38 C39 C40 C41 0.7(7)
C39 C40 C41 C42 -0.2(7)
C40 C41 C42 C43 -0.8(6)
C39 C38 C43 C42 -0.6(6)
Ge1 C38 C43 C42 -178.2(3)
C39 C38 C43 P3 -177.4(3)
Ge1 C38 C43 P3 5.0(4)
C41 C42 C43 C38 1.2(6)
C41 C42 C43 P3 177.6(3)
C50 P3 C43 C38 -151.3(3)
C44 P3 C43 C38 103.2(3)
Rh1 P3 C43 C38 -25.1(3)
C50 P3 C43 C42 32.1(4)
C44 P3 C43 C42 -73.4(3)
Rh1 P3 C43 C42 158.3(3)
C50 P3 C44 C45 138.8(3)
C43 P3 C44 C45 -113.0(3)
Rh1 P3 C44 C45 10.9(4)
C50 P3 C44 C49 -46.9(4)
C43 P3 C44 C49 61.3(4)
Rh1 P3 C44 C49 -174.8(3)
C49 C44 C45 C46 0.0(6)
P3 C44 C45 C46 174.5(3)
C44 C45 C46 C47 -0.4(7)
C45 C46 C47 C48 0.4(7)
C46 C47 C48 C49 -0.1(7)
C47 C48 C49 C44 -0.2(7)
C45 C44 C49 C48 0.2(6)
P3 C44 C49 C48 -174.1(3)
C43 P3 C50 C55 32.6(4)
C44 P3 C50 C55 135.2(3)
Rh1 P3 C50 C55 -93.3(3)
C43 P3 C50 C51 -154.2(3)
C44 P3 C50 C51 -51.6(3)
Rh1 P3 C50 C51 79.9(3)
C55 C50 C51 C52 -2.4(6)
P3 C50 C51 C52 -175.8(3)
C50 C51 C52 C53 -0.5(6)
C51 C52 C53 C54 2.3(7)
C52 C53 C54 C55 -1.2(7)
C53 C54 C55 C50 -1.7(7)
C51 C50 C55 C54 3.5(6)
P3 C50 C55 C54 176.7(3)
